data_7251392
loop_
_publ_author_name
'Nomnganga, Yamkela'
'Oluwole, David O.'
'Venter, Gerhard A.'
'Benyei, Attila'
'Bathori, Nikoletta B.'

_publ_section_title
;
 Exploring Desolvation-Driven Polymorph Formation via Multicomponent
 Crystals of Furosemide
;
_journal_name_full CrystEngComm
_journal_paper_doi 10.1039/D5CE01033K
_journal_year 2025
_chemical_formula_sum 'C18 H18 Cl N3 O5 S'
_chemical_formula_weight 423.86
_space_group_crystal_system triclinic
_space_group_IT_number 2
_space_group_name_Hall '-P 1'
_space_group_name_H-M_alt 'P -1'
_atom_sites_solution_hydrogens mixed
_audit_creation_method SHELXL-2016/4
_audit_update_record
;
2025-08-05 deposited with the CCDC.	2025-12-03 downloaded from the CCDC.
;
_cell_angle_alpha 107.2970(10)
_cell_angle_beta 91.1100(10)
_cell_angle_gamma 101.3440(10)
_cell_formula_units_Z 2
_cell_length_a 7.2607(3)
_cell_length_b 11.1014(5)
_cell_length_c 12.5110(6)
_cell_measurement_reflns_used 5282
_cell_measurement_temperature 173(2)
_cell_measurement_theta_max 29.597
_cell_measurement_theta_min 1.711
_cell_volume 940.75(7)
_computing_structure_refinement 'SHELXL-2016/4 (Sheldrick, 2016)'
_computing_structure_solution 'SHELXT 2018/2 (Sheldrick, 2018)'
_diffrn_ambient_temperature 173(2)
_diffrn_measured_fraction_theta_full 0.999
_diffrn_measured_fraction_theta_max 0.998
_diffrn_measurement_device_type Bruker
_diffrn_radiation_type MoK\a
_diffrn_radiation_wavelength 0.71073
_diffrn_reflns_av_R_equivalents 0.0327
_diffrn_reflns_av_unetI/netI 0.0161
_diffrn_reflns_Laue_measured_fraction_full 0.999
_diffrn_reflns_Laue_measured_fraction_max 0.998
_diffrn_reflns_limit_h_max 10
_diffrn_reflns_limit_h_min -10
_diffrn_reflns_limit_k_max 15
_diffrn_reflns_limit_k_min -15
_diffrn_reflns_limit_l_max 17
_diffrn_reflns_limit_l_min -17
_diffrn_reflns_number 53828
_diffrn_reflns_point_group_measured_fraction_full 0.999
_diffrn_reflns_point_group_measured_fraction_max 0.998
_diffrn_reflns_theta_full 25.242
_diffrn_reflns_theta_max 29.597
_diffrn_reflns_theta_min 1.711
_diffrn_source ?'
_exptl_absorpt_coefficient_mu 0.351
_exptl_absorpt_correction_T_max 0.7459
_exptl_absorpt_correction_T_min 0.7294
_exptl_absorpt_correction_type multi-scan
_exptl_absorpt_process_details SADABS
_exptl_crystal_colour colorless
_exptl_crystal_density_diffrn 1.496
_exptl_crystal_description chunk
_exptl_crystal_F_000 440
_exptl_crystal_recrystallization_method 'Re-crystallisation from solvent: 3-methylpyridine'
_exptl_crystal_size_max 0.189
_exptl_crystal_size_mid 0.152
_exptl_crystal_size_min 0.037
_refine_diff_density_max 0.497
_refine_diff_density_min -0.462
_refine_diff_density_rms 0.057
_refine_ls_extinction_method none
_refine_ls_goodness_of_fit_ref 1.046
_refine_ls_hydrogen_treatment noref
_refine_ls_matrix_type full
_refine_ls_number_parameters 258
_refine_ls_number_reflns 5282
_refine_ls_number_restraints 0
_refine_ls_restrained_S_all 1.046
_refine_ls_R_factor_all 0.0354
_refine_ls_R_factor_gt 0.0321
_refine_ls_shift/su_max 0.000
_refine_ls_shift/su_mean 0.000
_refine_ls_structure_factor_coef Fsqd
_refine_ls_weighting_details 'w=1/[\s^2^(Fo^2^)+(0.0388P)^2^+0.6559P] where P=(Fo^2^+2Fc^2^)/3'
_refine_ls_weighting_scheme calc
_refine_ls_wR_factor_gt 0.0835
_refine_ls_wR_factor_ref 0.0859
_reflns_Friedel_coverage 0.000
_reflns_number_gt 4799
_reflns_number_total 5282
_reflns_threshold_expression 'I > 2\s(I)'
_cod_data_source_file d5ce01033k2.cif
_cod_data_source_block FUR3PIC
_cod_database_code 7251392
_shelx_shelxl_version_number 2016/4
_shelx_space_group_comment
;
The symmetry employed for this shelxl refinement is uniquely defined
by the following loop, which should always be used as a source of
symmetry information in preference to the above space-group names.
They are only intended as comments.
;
_shelx_estimated_absorpt_t_min 0.937
_shelx_estimated_absorpt_t_max 0.987

loop_
_space_group_symop_operation_xyz
'x, y, z'
'-x, -y, -z'

loop_
_atom_site_label
_atom_site_type_symbol
_atom_site_fract_x
_atom_site_fract_y
_atom_site_fract_z
_atom_site_U_iso_or_equiv
_atom_site_adp_type
_atom_site_occupancy
_atom_site_site_symmetry_order
_atom_site_calc_flag
_atom_site_refinement_flags_posn
_atom_site_refinement_flags_adp
_atom_site_refinement_flags_occupancy
_atom_site_disorder_assembly
_atom_site_disorder_group
CL1 Cl -0.01374(4) 0.11291(3) 0.33361(2) 0.01644(7) Uani 1 1 d . . . . .
S1 S 0.17799(4) 0.20832(3) 0.59307(2) 0.01244(7) Uani 1 1 d . . . . .
O3 O 0.36910(13) 0.75442(8) 0.51473(8) 0.01605(18) Uani 1 1 d . . . . .
O2 O -0.01391(13) 0.14882(9) 0.60240(8) 0.01644(18) Uani 1 1 d . . . . .
O1 O 0.29165(14) 0.28494(9) 0.69491(8) 0.01813(19) Uani 1 1 d . . . . .
O4 O 0.41357(14) 0.69019(9) 0.66505(8) 0.0205(2) Uani 1 1 d . . . . .
H4 H 0.470964 0.781549 0.700421 0.067(8) Uiso 1 1 d R . . . .
N1 N 0.28179(15) 0.09433(10) 0.52952(9) 0.0148(2) Uani 1 1 d . . . . .
H1A H 0.387801 0.123291 0.507664 0.026(5) Uiso 1 1 d R . . . .
H1B H 0.210501 0.034061 0.483224 0.030(5) Uiso 1 1 d R . . . .
N2 N 0.16863(16) 0.57713(10) 0.33241(9) 0.0156(2) Uani 1 1 d . . . . .
H2 H 0.212238 0.653515 0.365829 0.027(5) Uiso 1 1 d R . . . .
O5 O 0.08643(18) 0.39782(12) 0.03317(10) 0.0341(3) Uani 1 1 d . . . . .
N3 N 0.55769(16) 0.92607(10) 0.77328(9) 0.0172(2) Uani 1 1 d . . . . .
C5 C 0.17565(16) 0.49196(11) 0.39005(10) 0.0120(2) Uani 1 1 d . . . . .
C6 C 0.09234(17) 0.35949(11) 0.34106(10) 0.0129(2) Uani 1 1 d . . . . .
H6 H 0.035347 0.329939 0.266311 0.015 Uiso 1 1 calc R U . . .
C1 C 0.09271(17) 0.27294(11) 0.40009(10) 0.0124(2) Uani 1 1 d . . . . .
C2 C 0.17808(17) 0.31211(11) 0.51016(10) 0.0122(2) Uani 1 1 d . . . . .
C3 C 0.26223(16) 0.44135(11) 0.55765(10) 0.0120(2) Uani 1 1 d . . . . .
H3 H 0.321742 0.469106 0.631704 0.014 Uiso 1 1 calc R U . . .
C7 C 0.35350(17) 0.66886(11) 0.56059(10) 0.0132(2) Uani 1 1 d . . . . .
C4 C 0.26302(16) 0.53214(11) 0.50117(10) 0.0115(2) Uani 1 1 d . . . . .
C17 C 0.53172(19) 1.02286(12) 0.73601(11) 0.0181(2) Uani 1 1 d . . . . .
H17 H 0.459160 1.003589 0.666723 0.022 Uiso 1 1 calc R U . . .
C13 C 0.65551(19) 0.95286(13) 0.87249(11) 0.0189(2) Uani 1 1 d . . . . .
H13 H 0.672242 0.883035 0.898175 0.023 Uiso 1 1 calc R U . . .
C9 C 0.1809(2) 0.46740(13) 0.13440(11) 0.0190(2) Uani 1 1 d . . . . .
C14 C 0.73353(19) 1.07771(14) 0.93950(11) 0.0199(3) Uani 1 1 d . . . . .
C8 C 0.07255(19) 0.54132(13) 0.22166(11) 0.0183(2) Uani 1 1 d . . . . .
H8A H 0.056646 0.620165 0.204155 0.022 Uiso 1 1 calc R U . . .
H8B H -0.054330 0.487832 0.220383 0.022 Uiso 1 1 calc R U . . .
C15 C 0.7106(2) 1.17773(13) 0.89760(13) 0.0249(3) Uani 1 1 d . . . . .
H15 H 0.765801 1.264602 0.939145 0.030 Uiso 1 1 calc R U . . .
C16 C 0.6078(2) 1.15085(13) 0.79567(13) 0.0243(3) Uani 1 1 d . . . . .
H16 H 0.589758 1.218515 0.767317 0.029 Uiso 1 1 calc R U . . .
C18 C 0.8353(2) 1.10359(17) 1.05258(12) 0.0301(3) Uani 1 1 d . . . . .
H18A H 0.824870 1.022300 1.070176 0.045 Uiso 1 1 calc R U . . .
H18B H 0.778690 1.163332 1.110038 0.045 Uiso 1 1 calc R U . . .
H18C H 0.968475 1.141980 1.051190 0.045 Uiso 1 1 calc R U . . .
C12 C 0.2121(3) 0.33774(16) -0.03196(13) 0.0338(4) Uani 1 1 d . . . . .
H12 H 0.184442 0.283194 -0.107381 0.041 Uiso 1 1 calc R U . . .
C10 C 0.3579(3) 0.4527(3) 0.13441(16) 0.0565(7) Uani 1 1 d . . . . .
H10 H 0.453491 0.491317 0.194537 0.068 Uiso 1 1 calc R U . . .
C11 C 0.3765(3) 0.3672(3) 0.02597(17) 0.0556(6) Uani 1 1 d . . . . .
H11 H 0.486764 0.337439 0.000677 0.067 Uiso 1 1 calc R U . . .

loop_
_atom_site_aniso_label
_atom_site_aniso_U_11
_atom_site_aniso_U_22
_atom_site_aniso_U_33
_atom_site_aniso_U_23
_atom_site_aniso_U_13
_atom_site_aniso_U_12
CL1 0.02146(15) 0.00994(12) 0.01448(13) 0.00226(10) -0.00406(10) -0.00183(10)
S1 0.01498(14) 0.01015(13) 0.01159(13) 0.00417(10) -0.00083(10) 0.00016(10)
O3 0.0170(4) 0.0109(4) 0.0191(4) 0.0052(3) -0.0006(3) -0.0004(3)
O2 0.0165(4) 0.0139(4) 0.0190(4) 0.0068(3) 0.0034(3) 0.0004(3)
O1 0.0246(5) 0.0147(4) 0.0127(4) 0.0039(3) -0.0045(3) -0.0002(3)
O4 0.0284(5) 0.0121(4) 0.0166(4) 0.0028(3) -0.0073(4) -0.0024(4)
N1 0.0145(5) 0.0113(4) 0.0177(5) 0.0044(4) -0.0006(4) 0.0010(4)
N2 0.0221(5) 0.0110(4) 0.0135(5) 0.0048(4) -0.0012(4) 0.0014(4)
O5 0.0425(7) 0.0314(6) 0.0219(5) -0.0058(4) -0.0121(5) 0.0159(5)
N3 0.0178(5) 0.0146(5) 0.0162(5) 0.0022(4) -0.0025(4) 0.0007(4)
C5 0.0111(5) 0.0125(5) 0.0125(5) 0.0043(4) 0.0024(4) 0.0023(4)
C6 0.0141(5) 0.0123(5) 0.0112(5) 0.0029(4) -0.0004(4) 0.0014(4)
C1 0.0130(5) 0.0090(5) 0.0128(5) 0.0015(4) -0.0001(4) 0.0000(4)
C2 0.0135(5) 0.0108(5) 0.0125(5) 0.0048(4) 0.0004(4) 0.0010(4)
C3 0.0116(5) 0.0119(5) 0.0114(5) 0.0031(4) -0.0002(4) 0.0006(4)
C7 0.0112(5) 0.0111(5) 0.0158(5) 0.0029(4) 0.0004(4) 0.0009(4)
C4 0.0105(5) 0.0102(5) 0.0126(5) 0.0028(4) 0.0006(4) 0.0006(4)
C17 0.0183(6) 0.0168(6) 0.0172(6) 0.0037(5) -0.0031(5) 0.0020(5)
C13 0.0199(6) 0.0187(6) 0.0176(6) 0.0061(5) -0.0026(5) 0.0022(5)
C9 0.0236(6) 0.0188(6) 0.0130(6) 0.0060(5) -0.0002(5) -0.0005(5)
C14 0.0174(6) 0.0233(6) 0.0151(6) 0.0001(5) -0.0027(5) 0.0048(5)
C8 0.0224(6) 0.0168(6) 0.0162(6) 0.0068(5) -0.0023(5) 0.0032(5)
C15 0.0242(7) 0.0151(6) 0.0282(7) -0.0028(5) -0.0078(5) 0.0033(5)
C16 0.0251(7) 0.0154(6) 0.0305(7) 0.0061(5) -0.0078(6) 0.0025(5)
C18 0.0293(8) 0.0384(9) 0.0168(7) 0.0009(6) -0.0071(6) 0.0064(6)
C12 0.0528(11) 0.0299(8) 0.0174(7) 0.0024(6) 0.0024(7) 0.0133(7)
C10 0.0241(8) 0.0986(19) 0.0247(9) -0.0143(10) 0.0013(7) 0.0130(10)
C11 0.0372(10) 0.0874(17) 0.0285(9) -0.0060(10) 0.0131(8) 0.0172(11)

loop_
_atom_type_symbol
_atom_type_description
_atom_type_scat_dispersion_real
_atom_type_scat_dispersion_imag
_atom_type_scat_source
C C 0.0033 0.0016 'International Tables Vol C Tables 4.2.6.8 and 6.1.1.4'
H H 0.0000 0.0000 'International Tables Vol C Tables 4.2.6.8 and 6.1.1.4'
N N 0.0061 0.0033 'International Tables Vol C Tables 4.2.6.8 and 6.1.1.4'
O O 0.0106 0.0060 'International Tables Vol C Tables 4.2.6.8 and 6.1.1.4'
S S 0.1246 0.1234 'International Tables Vol C Tables 4.2.6.8 and 6.1.1.4'
Cl Cl 0.1484 0.1585 'International Tables Vol C Tables 4.2.6.8 and 6.1.1.4'

loop_
_geom_angle_atom_site_label_1
_geom_angle_atom_site_label_2
_geom_angle_atom_site_label_3
_geom_angle
_geom_angle_site_symmetry_1
_geom_angle_site_symmetry_3
_geom_angle_publ_flag
O1 S1 O2 117.87(6) . . ?
O1 S1 N1 107.92(6) . . ?
O2 S1 N1 107.28(6) . . ?
O1 S1 C2 105.68(6) . . ?
O2 S1 C2 109.24(6) . . ?
N1 S1 C2 108.56(6) . . ?
C7 O4 H4 110.8 . . ?
S1 N1 H1A 112.3 . . ?
S1 N1 H1B 112.8 . . ?
H1A N1 H1B 116.6 . . ?
C5 N2 C8 123.35(11) . . ?
C5 N2 H2 116.9 . . ?
C8 N2 H2 119.5 . . ?
C9 O5 C12 106.94(13) . . ?
C17 N3 C13 119.33(11) . . ?
N2 C5 C6 120.41(11) . . ?
N2 C5 C4 121.65(11) . . ?
C6 C5 C4 117.93(10) . . ?
C1 C6 C5 120.96(11) . . ?
C1 C6 H6 119.5 . . ?
C5 C6 H6 119.5 . . ?
C6 C1 C2 121.40(11) . . ?
C6 C1 CL1 117.74(9) . . ?
C2 C1 CL1 120.86(9) . . ?
C3 C2 C1 117.73(10) . . ?
C3 C2 S1 118.06(9) . . ?
C1 C2 S1 124.17(9) . . ?
C2 C3 C4 122.60(11) . . ?
C2 C3 H3 118.7 . . ?
C4 C3 H3 118.7 . . ?
O3 C7 O4 123.39(11) . . ?
O3 C7 C4 122.54(11) . . ?
O4 C7 C4 114.07(10) . . ?
C3 C4 C5 119.36(10) . . ?
C3 C4 C7 118.35(10) . . ?
C5 C4 C7 122.28(10) . . ?
N3 C17 C16 121.83(12) . . ?
N3 C17 H17 119.1 . . ?
C16 C17 H17 119.1 . . ?
N3 C13 C14 123.15(12) . . ?
N3 C13 H13 118.4 . . ?
C14 C13 H13 118.4 . . ?
C10 C9 O5 109.83(14) . . ?
C10 C9 C8 132.90(14) . . ?
O5 C9 C8 117.26(12) . . ?
C13 C14 C15 116.82(12) . . ?
C13 C14 C18 121.36(13) . . ?
C15 C14 C18 121.80(13) . . ?
N2 C8 C9 111.09(11) . . ?
N2 C8 H8A 109.4 . . ?
C9 C8 H8A 109.4 . . ?
N2 C8 H8B 109.4 . . ?
C9 C8 H8B 109.4 . . ?
H8A C8 H8B 108.0 . . ?
C16 C15 C14 120.31(12) . . ?
C16 C15 H15 119.8 . . ?
C14 C15 H15 119.8 . . ?
C15 C16 C17 118.49(13) . . ?
C15 C16 H16 120.8 . . ?
C17 C16 H16 120.8 . . ?
C14 C18 H18A 109.5 . . ?
C14 C18 H18B 109.5 . . ?
H18A C18 H18B 109.5 . . ?
C14 C18 H18C 109.5 . . ?
H18A C18 H18C 109.5 . . ?
H18B C18 H18C 109.5 . . ?
C11 C12 O5 109.64(15) . . ?
C11 C12 H12 125.2 . . ?
O5 C12 H12 125.2 . . ?
C9 C10 C11 106.52(17) . . ?
C9 C10 H10 126.7 . . ?
C11 C10 H10 126.7 . . ?
C12 C11 C10 107.06(18) . . ?
C12 C11 H11 126.5 . . ?
C10 C11 H11 126.5 . . ?

loop_
_geom_bond_atom_site_label_1
_geom_bond_atom_site_label_2
_geom_bond_distance
_geom_bond_site_symmetry_2
_geom_bond_publ_flag
CL1 C1 1.7325(12) . ?
S1 O1 1.4375(9) . ?
S1 O2 1.4427(9) . ?
S1 N1 1.6129(11) . ?
S1 C2 1.7647(12) . ?
O3 C7 1.2362(15) . ?
O4 C7 1.3068(15) . ?
O4 H4 0.9787 . ?
N1 H1A 0.8566 . ?
N1 H1B 0.8202 . ?
N2 C5 1.3563(15) . ?
N2 C8 1.4458(16) . ?
N2 H2 0.8201 . ?
O5 C9 1.3590(16) . ?
O5 C12 1.373(2) . ?
N3 C17 1.3348(17) . ?
N3 C13 1.3405(16) . ?
C5 C6 1.4156(16) . ?
C5 C4 1.4212(16) . ?
C6 C1 1.3753(16) . ?
C6 H6 0.9500 . ?
C1 C2 1.4052(16) . ?
C2 C3 1.3853(16) . ?
C3 C4 1.3916(16) . ?
C3 H3 0.9500 . ?
C7 C4 1.4852(16) . ?
C17 C16 1.3877(18) . ?
C17 H17 0.9500 . ?
C13 C14 1.3880(18) . ?
C13 H13 0.9500 . ?
C9 C10 1.327(2) . ?
C9 C8 1.4960(19) . ?
C14 C15 1.397(2) . ?
C14 C18 1.5048(19) . ?
C8 H8A 0.9900 . ?
C8 H8B 0.9900 . ?
C15 C16 1.386(2) . ?
C15 H15 0.9500 . ?
C16 H16 0.9500 . ?
C18 H18A 0.9800 . ?
C18 H18B 0.9800 . ?
C18 H18C 0.9800 . ?
C12 C11 1.315(3) . ?
C12 H12 0.9500 . ?
C10 C11 1.432(3) . ?
C10 H10 0.9500 . ?
C11 H11 0.9500 . ?

loop_
_geom_hbond_atom_site_label_D
_geom_hbond_atom_site_label_H
_geom_hbond_atom_site_label_A
_geom_hbond_distance_DH
_geom_hbond_distance_HA
_geom_hbond_distance_DA
_geom_hbond_angle_DHA
_geom_hbond_site_symmetry_A
N2 H2 O3 0.82 2.05 2.6963(14) 135.6 .
O4 H4 N3 0.98 1.58 2.5582(14) 172.3 .
